data_2242287
loop_
_publ_author_name
'Corfield, Peter W. R.'
'Kershaw, Richard A.'

_publ_section_title
;
 Crystal structures of two bicyclo[5.1.0]octanes: potassium
 <i>trans</i>-bicyclo[5.1.0]octane-4-carboxylate monohydrate and
 <i>cis</i>-bicyclo[5.1.0]octan-4-yl 4-bromobenzenesulfonate
;
_journal_coeditor_code PK2603
_journal_issue 9
_journal_name_full 'Acta Crystallographica Section E'
_journal_page_first 1357
_journal_page_last 1362
_journal_paper_doi 10.1107/S2056989017011756
_journal_volume 73
_journal_year 2017
_chemical_formula_iupac 'K +, C9 H13 O2 -, H2 O'
_chemical_formula_moiety 'K +, C9 H13 O2 -, H2 O'
_chemical_formula_sum 'C9 H15 K O3'
_chemical_formula_weight 210.31
_chemical_name_systematic
;
Potassium <i>trans</i>-bicyclo[5.1.0]octane-4-carboxylate monohydrate
;
_space_group_crystal_system orthorhombic
_space_group_IT_number 57
_space_group_name_Hall '-P 2c 2b'
_space_group_name_H-M_alt 'P b c m'
_symmetry_space_group_name_Hall '-P 2c 2b'
_symmetry_space_group_name_H-M 'P b c m'
_atom_sites_solution_hydrogens mixed
_atom_sites_solution_primary heavy
_atom_sites_solution_secondary vecmap
_audit_creation_method SHELXL-2014/7
_cell_angle_alpha 90
_cell_angle_beta 90
_cell_angle_gamma 90
_cell_formula_units_Z 4
_cell_length_a 16.148(13)
_cell_length_b 8.631(9)
_cell_length_c 7.674(10)
_cell_measurement_reflns_used 19
_cell_measurement_temperature 297(2)
_cell_volume 1070(2)
_computing_cell_refinement
;
Corfield (1972)
;
_computing_data_collection
;
Corfield (1972)
;
_computing_data_reduction
;
Data reduction followed procedures in Corfield <i>et al.</i> (1973),
with <i>p</i> = 0.05
;
_computing_molecular_graphics
;
ORTEPIII (Burnett & Johnson, 1996)
;
_computing_publication_material
;
SHELXL2014 (Sheldrick, 2015)
;
_computing_structure_refinement
;
SHELXL2014 (Sheldrick, 2015)
;
_computing_structure_solution
;
local superposition program (Corfield, 1972)
;
_diffrn_ambient_temperature 297(2)
_diffrn_measured_fraction_theta_full 1.000
_diffrn_measured_fraction_theta_max 1.000
_diffrn_measurement_device_type 'Picker four-circle'
_diffrn_measurement_method '\q/2\q scans'
_diffrn_radiation_monochromator 'oriented graphite 200 reflection'
_diffrn_radiation_type MoK\a
_diffrn_radiation_wavelength 0.7107
_diffrn_reflns_av_R_equivalents 0.02
_diffrn_reflns_limit_h_max 23
_diffrn_reflns_limit_h_min 0
_diffrn_reflns_limit_k_max 12
_diffrn_reflns_limit_k_min 0
_diffrn_reflns_limit_l_max 11
_diffrn_reflns_limit_l_min 0
_diffrn_reflns_number 1926
_diffrn_reflns_theta_full 25.24
_diffrn_reflns_theta_max 31.49
_diffrn_reflns_theta_min 1.261
_diffrn_standards_decay_% -3.0(8)
_diffrn_standards_interval_count 220
_diffrn_standards_number 9
_exptl_absorpt_coefficient_mu 0.471
_exptl_absorpt_correction_T_max 0.954
_exptl_absorpt_correction_T_min 0.842
_exptl_absorpt_correction_type gaussian
_exptl_absorpt_process_details
;
Busing & Levy (1957)
;
_exptl_crystal_colour colorless
_exptl_crystal_density_diffrn 1.306
_exptl_crystal_density_meas 1.345(11)
_exptl_crystal_density_method
;
Flotation in benzene--carbon tetrachloride mixtures
;
_exptl_crystal_description plate
_exptl_crystal_F_000 448
_exptl_crystal_size_max .5
_exptl_crystal_size_mid .4
_exptl_crystal_size_min .1
_refine_diff_density_max 0.153
_refine_diff_density_min -0.169
_refine_ls_extinction_method none
_refine_ls_goodness_of_fit_ref 1.004
_refine_ls_hydrogen_treatment mixed
_refine_ls_matrix_type full
_refine_ls_number_parameters 98
_refine_ls_number_reflns 1104
_refine_ls_number_restraints 16
_refine_ls_restrained_S_all 0.997
_refine_ls_R_factor_all 0.0562
_refine_ls_R_factor_gt 0.0341
_refine_ls_shift/su_max 0.002
_refine_ls_shift/su_mean 0.000
_refine_ls_structure_factor_coef Fsqd
_refine_ls_weighting_details 'w=1/[\s^2^(Fo^2^)+0.2500P] where P=(Fo^2^+2Fc^2^)/3'
_refine_ls_weighting_scheme calc
_refine_ls_wR_factor_gt 0.0856
_refine_ls_wR_factor_ref 0.0960
_reflns_number_gt 795
_reflns_number_total 1104
_reflns_threshold_expression 'I > 2\s(I)'
_cod_data_source_file pk2603sup1.cif
_cod_data_source_block I
_cod_database_code 2242287
_shelx_space_group_comment
;
The symmetry employed for this shelxl refinement is uniquely defined
by the following loop, which should always be used as a source of
symmetry information in preference to the above space-group names.
They are only intended as comments.
;

loop_
_space_group_symop_operation_xyz
'x, y, z'
'-x, -y, z+1/2'
'x, -y+1/2, -z'
'-x, y+1/2, -z+1/2'
'-x, -y, -z'
'x, y, -z-1/2'
'-x, y-1/2, z'
'x, -y-1/2, z-1/2'

loop_
_atom_site_type_symbol
_atom_site_label
_atom_site_fract_x
_atom_site_fract_y
_atom_site_fract_z
_atom_site_U_iso_or_equiv
_atom_site_adp_type
_atom_site_calc_flag
_atom_site_occupancy
_atom_site_disorder_assembly
_atom_site_disorder_group
K K1 0.46108(4) 0.2500 0.5000 0.0513(2) Uani d 1 . .
O OW 0.42215(13) 0.4712(2) 0.7500 0.0625(6) Uani d 1 . .
H HWA 0.4717(8) 0.493(4) 0.7500 0.081 Uiso d 1 . .
H HWB 0.3937(19) 0.550(3) 0.7500 0.081 Uiso d 1 . .
O O1 0.41518(12) 0.0440(2) 0.7500 0.0581(6) Uani d 1 . .
O O2 0.40765(12) -0.2105(2) 0.7500 0.0603(6) Uani d 1 . .
C C1 0.1115(2) -0.0466(5) 0.8279(6) 0.0760(17) Uani d 0.5 A -1
H H1 0.1194 -0.1551 0.7941 0.091 Uiso calc 0.5 A -1
C C2 0.1648(4) 0.0018(15) 0.9808(6) 0.0853(9) Uani d 0.5 A -1
H H2A 0.1645 -0.0781 1.0697 0.111 Uiso calc 0.5 A -1
H H2B 0.1439 0.0970 1.0315 0.111 Uiso calc 0.5 A -1
C C3 0.2534(3) 0.0263(16) 0.9108(9) 0.0640(19) Uani d 0.5 A -1
H H3A 0.2597 0.1353 0.8830 0.083 Uiso calc 0.5 A -1
H H3B 0.2918 0.0032 1.0044 0.083 Uiso calc 0.5 A -1
C C4 0.28013(16) -0.0677(3) 0.7500 0.0449(7) Uani d 1 . .
H H4 0.2575 -0.1725 0.7626 0.054 Uiso calc 0.5 A .
C C5 0.2547(3) -0.0071(16) 0.5693(8) 0.0640(19) Uani d 0.5 A -1
H H5A 0.2829 -0.0691 0.4821 0.083 Uiso calc 0.5 A -1
H H5B 0.2749 0.0982 0.5579 0.083 Uiso calc 0.5 A -1
C C6 0.1614(4) -0.0070(14) 0.5256(6) 0.0853(9) Uani d 0.5 A -1
H H6A 0.1509 0.0549 0.4224 0.111 Uiso calc 0.5 A -1
H H6B 0.1423 -0.1118 0.5038 0.111 Uiso calc 0.5 A -1
C C7 0.1167(2) 0.0611(5) 0.6811(6) 0.0819(19) Uani d 0.5 A -1
H H7 0.1369 0.1641 0.7140 0.098 Uiso calc 0.5 A -1
C C8 0.0335(2) 0.0232(6) 0.7568(9) 0.115(2) Uani d 0.5 A -1
H H8A 0.0060 0.1021 0.8258 0.149 Uiso calc 0.5 A -1
H H8B -0.0031 -0.0430 0.6897 0.149 Uiso calc 0.5 A -1
C C9 0.37448(16) -0.0812(3) 0.7500 0.0418(6) Uani d 1 . .

loop_
_atom_site_aniso_label
_atom_site_aniso_U_11
_atom_site_aniso_U_22
_atom_site_aniso_U_33
_atom_site_aniso_U_12
_atom_site_aniso_U_13
_atom_site_aniso_U_23
K1 0.0584(4) 0.0468(3) 0.0486(4) 0.000 0.000 0.0004(3)
OW 0.0479(13) 0.0488(12) 0.0906(17) 0.0055(10) 0.000 0.000
O1 0.0438(11) 0.0462(11) 0.0842(16) -0.0067(9) 0.000 0.000
O2 0.0428(10) 0.0413(11) 0.0967(18) 0.0057(8) 0.000 0.000
C4 0.0361(13) 0.0468(15) 0.0517(17) 0.0021(12) 0.000 0.000
C9 0.0377(13) 0.0462(15) 0.0416(15) -0.0013(13) 0.000 0.000
C1 0.037(2) 0.109(4) 0.081(4) 0.003(3) 0.003(2) 0.010(4)
C2 0.0528(13) 0.139(3) 0.0644(17) 0.0065(17) 0.0150(13) -0.0114(17)
C3 0.0470(11) 0.096(5) 0.0494(17) 0.0065(15) -0.0001(11) -0.003(3)
C5 0.0470(11) 0.096(5) 0.0494(17) 0.0065(15) 0.0001(11) 0.003(3)
C6 0.0528(13) 0.139(3) 0.0644(17) 0.0065(17) -0.0150(13) 0.0114(17)
C7 0.043(2) 0.111(4) 0.092(5) 0.018(3) -0.006(2) 0.026(4)
C8 0.046(2) 0.169(5) 0.128(5) 0.020(3) 0.042(6) 0.002(14)

loop_
_atom_type_symbol
_atom_type_description
_atom_type_scat_dispersion_real
_atom_type_scat_dispersion_imag
_atom_type_scat_source
K K 0.2009 0.2494 'International Tables Vol C Tables 4.2.6.8 and 6.1.1.4'
O O 0.0106 0.0060 'International Tables Vol C Tables 4.2.6.8 and 6.1.1.4'
C C 0.0033 0.0016 'International Tables Vol C Tables 4.2.6.8 and 6.1.1.4'
H H 0.0000 0.0000 'International Tables Vol C Tables 4.2.6.8 and 6.1.1.4'

loop_
_geom_angle_atom_site_label_1
_geom_angle_atom_site_label_2
_geom_angle_atom_site_label_3
_geom_angle_site_symmetry_1
_geom_angle_site_symmetry_3
_geom_angle
O1 K1 O1 . 3_556 148.36(9)
O1 K1 OW . . 84.29(10)
O1 K1 OW 3_556 . 88.63(10)
O1 K1 OW . 3_556 88.63(10)
O1 K1 OW 3_556 3_556 84.29(10)
OW K1 OW . 3_556 153.85(9)
O1 K1 O2 . 7_665 78.92(8)
O1 K1 O2 3_556 7_665 126.41(7)
OW K1 O2 . 7_665 67.99(7)
OW K1 O2 3_556 7_665 135.07(7)
O1 K1 O2 . 5_656 126.41(7)
O1 K1 O2 3_556 5_656 78.92(8)
OW K1 O2 . 5_656 135.07(7)
OW K1 O2 3_556 5_656 67.99(7)
O2 K1 O2 7_665 5_656 85.18(10)
K1 OW K1 . 6_557 87.32(11)
K1 OW HWA . . 86.3(18)
K1 OW HWA 6_557 . 86.3(18)
K1 OW HWB . . 134.1(7)
K1 OW HWB 6_557 . 134.1(7)
HWA OW HWB . . 111(4)
C9 O1 K1 . . 134.46(6)
K1 O1 K1 . 6_557 89.76(11)
C9 O2 K1 . 2_655 115.16(11)
K1 O2 K1 2_655 5_656 83.57(10)
C7 C1 C8 . . 60.82(14)
C7 C1 C2 . . 112.9(10)
C8 C1 C2 . . 130.4(4)
C7 C1 H1 . . 113.3
C8 C1 H1 . . 113.3
C2 C1 H1 . . 113.3
C1 C2 C3 . . 107.1(3)
C1 C2 H2A . . 110.3
C3 C2 H2A . . 110.3
C1 C2 H2B . . 110.3
C3 C2 H2B . . 110.3
H2A C2 H2B . . 108.5
C4 C3 C2 . . 117.8(6)
C4 C3 H3A . . 107.8
C2 C3 H3A . . 107.8
C4 C3 H3B . . 107.8
C2 C3 H3B . . 107.8
H3A C3 H3B . . 107.2
C9 C4 C5 . . 107.00(18)
C9 C4 C3 . . 108.6(2)
C5 C4 C3 . . 118.0(3)
C9 C4 H4 . . 107.6
C5 C4 H4 . . 107.6
C3 C4 H4 . . 107.6
C4 C5 C6 . . 117.2(4)
C4 C5 H5A . . 108.0
C6 C5 H5A . . 108.0
C4 C5 H5B . . 108.0
C6 C5 H5B . . 108.0
H5A C5 H5B . . 107.2
C7 C6 C5 . . 107.1(3)
C7 C6 H6A . . 110.3
C5 C6 H6A . . 110.3
C7 C6 H6B . . 110.3
C5 C6 H6B . . 110.3
H6A C6 H6B . . 108.5
C1 C7 C8 . . 60.80(14)
C1 C7 C6 . . 112.8(5)
C8 C7 C6 . . 130.4(4)
C1 C7 H7 . . 113.4
C8 C7 H7 . . 113.4
C6 C7 H7 . . 113.4
C1 C8 C7 . . 58.4(3)
C1 C8 H8A . . 117.9
C7 C8 H8A . . 117.9
C1 C8 H8B . . 117.9
C7 C8 H8B . . 117.9
H8A C8 H8B . . 115.1
O2 C9 O1 . . 123.1(2)
O2 C9 C4 . . 120.0(2)
O1 C9 C4 . . 117.0(2)

loop_
_geom_bond_atom_site_label_1
_geom_bond_atom_site_label_2
_geom_bond_site_symmetry_2
_geom_bond_distance
K1 O1 . 2.719(3)
K1 O1 3_556 2.719(3)
K1 OW . 2.779(3)
K1 OW 3_556 2.779(3)
K1 O2 7_665 2.879(3)
K1 O2 5_656 2.879(3)
K1 K1 6_556 3.837(5)
K1 HWA . 2.85(2)
OW K1 6_557 2.779(3)
OW HWA . 0.822(10)
OW HWB . 0.818(10)
O1 C9 . 1.264(3)
O2 C9 . 1.238(3)
C1 C7 . 1.463(6)
C1 C8 . 1.500(4)
C1 C2 . 1.513(4)
C1 H1 . 0.9800
C2 C3 . 1.543(3)
C2 H2A . 0.9700
C2 H2B . 0.9700
C3 C4 . 1.538(3)
C3 H3A . 0.9700
C3 H3B . 0.9700
C4 C9 . 1.528(4)
C4 C5 . 1.538(4)
C4 H4 . 0.9800
C5 C6 . 1.543(3)
C5 H5A . 0.9700
C5 H5B . 0.9700
C6 C7 . 1.513(4)
C6 H6A . 0.9700
C6 H6B . 0.9700
C7 C8 . 1.500(4)
C7 H7 . 0.9800
C8 H8A . 0.9700
C8 H8B . 0.9700

loop_
_geom_hbond_atom_site_label_D
_geom_hbond_atom_site_label_H
_geom_hbond_atom_site_label_A
_geom_hbond_site_symmetry_A
_geom_hbond_distance_DH
_geom_hbond_distance_HA
_geom_hbond_distance_DA
_geom_hbond_angle_DHA
OW HWA O1 7_665 0.822(10) 1.879(11) 2.701(3) 180(4)
OW HWB O2 1_565 0.818(10) 2.08(3) 2.757(4) 140(3)

loop_
_geom_torsion_atom_site_label_1
_geom_torsion_atom_site_label_2
_geom_torsion_atom_site_label_3
_geom_torsion_atom_site_label_4
_geom_torsion
C1 C2 C3 C4 -28.1(12)
C7 C6 C5 C4 46.4(12)
C2 C3 C4 C5 82.2(8)
C6 C5 C4 C3 -66.4(8)
C5 C6 C7 C1 -75.1(8)
C3 C2 C1 C7 -53.6(9)
C2 C1 C7 C6 110.5(5)
C2 C1 C7 C8 -124.8(3)
C6 C7 C1 C8 -124.8(3)
